data_2208743
loop_
_publ_author_name
'Salloum, D.'
'Gougeon, P.'
'Potel, M.'

_publ_section_title
;
 Ho~0.76~In~1.68~Mo~15~Se~19~
;
_journal_coeditor_code WM2003
_journal_issue 4
_journal_name_full 'Acta Crystallographica Section E'
_journal_page_first i83
_journal_page_last i85
_journal_paper_doi 10.1107/S1600536806007446
_journal_volume 62
_journal_year 2006
_chemical_formula_iupac 'Ho0.76 In1.68 Mo15 Se19'
_chemical_formula_structural 'Ho0.76 In1.68 Mo15 Se19'
_chemical_formula_sum 'Ho0.76 In1.68 Mo15 Se19'
_chemical_formula_weight 3258.98
_chemical_name_systematic
;
holmium indium molybdenum selenide
;
_space_group_IT_number 176
_symmetry_cell_setting hexagonal
_symmetry_space_group_name_Hall '-P 6c'
_symmetry_space_group_name_H-M 'P 63/m'
_atom_sites_solution_primary direct
_atom_sites_solution_secondary difmap
_audit_creation_method SHELXL-97
_cell_angle_alpha 90
_cell_angle_beta 90
_cell_angle_gamma 120
_cell_formula_units_Z 2
_cell_length_a 9.79690(10)
_cell_length_b 9.79690(10)
_cell_length_c 19.3973(4)
_cell_measurement_reflns_used 31521
_cell_measurement_temperature 293(2)
_cell_measurement_theta_max 34.96
_cell_measurement_theta_min 2.04
_cell_volume 1612.31(4)
_computing_cell_refinement COLLECT
_computing_data_collection 'COLLECT (Nonius, 1998)'
_computing_data_reduction 'EvalCCD (Duisenberg, 1998)'
_computing_molecular_graphics 'DIAMOND (Brandenburg, 2001)'
_computing_publication_material SHELXL97
_computing_structure_refinement 'SHELXL97 (Sheldrick, 1997)'
_computing_structure_solution 'SIR97 (Altomare <i>et al.</i>,  1999'
_diffrn_ambient_temperature 293(2)
_diffrn_detector_area_resol_mean 9
_diffrn_measured_fraction_theta_full 0.999
_diffrn_measured_fraction_theta_max 0.999
_diffrn_measurement_device_type 'Nonius Kappa CCD'
_diffrn_measurement_method '\f and \w'
_diffrn_radiation_monochromator 'horizontally mounted graphite crystal'
_diffrn_radiation_source 'fine-focus sealed tube'
_diffrn_radiation_type MoK\a
_diffrn_radiation_wavelength 0.71069
_diffrn_reflns_av_R_equivalents 0.0924
_diffrn_reflns_av_sigmaI/netI 0.0467
_diffrn_reflns_limit_h_max 15
_diffrn_reflns_limit_h_min -11
_diffrn_reflns_limit_k_max 15
_diffrn_reflns_limit_k_min -15
_diffrn_reflns_limit_l_max 31
_diffrn_reflns_limit_l_min -31
_diffrn_reflns_number 28264
_diffrn_reflns_theta_full 35.05
_diffrn_reflns_theta_max 35.05
_diffrn_reflns_theta_min 3.19
_diffrn_standards_number 0
_exptl_absorpt_coefficient_mu 30.080
_exptl_absorpt_correction_T_max 0.3453
_exptl_absorpt_correction_T_min 0.0942
_exptl_absorpt_correction_type analytical
_exptl_absorpt_process_details '(de Meulenaar & Tompa, 1965)'
_exptl_crystal_colour black
_exptl_crystal_density_diffrn 6.713
_exptl_crystal_density_method 'not measured'
_exptl_crystal_description 'irregular block'
_exptl_crystal_F_000 2820
_exptl_crystal_size_max 0.080
_exptl_crystal_size_mid 0.050
_exptl_crystal_size_min 0.026
_refine_diff_density_max 2.635
_refine_diff_density_min -2.691
_refine_ls_extinction_method none
_refine_ls_goodness_of_fit_ref 1.067
_refine_ls_matrix_type full
_refine_ls_number_parameters 66
_refine_ls_number_reflns 2436
_refine_ls_number_restraints 0
_refine_ls_restrained_S_all 1.067
_refine_ls_R_factor_all 0.0771
_refine_ls_R_factor_gt 0.0402
_refine_ls_shift/su_max 0.001
_refine_ls_shift/su_mean 0.000
_refine_ls_structure_factor_coef Fsqd
_refine_ls_weighting_details 'w=1/[\s^2^(Fo^2^)+(0.0398P)^2^+0.2653P] where P=(Fo^2^+2Fc^2^)/3'
_refine_ls_weighting_scheme calc
_refine_ls_wR_factor_gt 0.0768
_refine_ls_wR_factor_ref 0.0877
_reflns_number_gt 1625
_reflns_number_total 2436
_reflns_threshold_expression I>2\s(I)
_cod_data_source_file wm2003.cif
_cod_data_source_block I
_cod_database_code 2208743

loop_
_symmetry_equiv_pos_as_xyz
'x, y, z'
'-x, -y, z+1/2'
'-y, x-y, z'
'-x+y, -x, z'
'x-y, x, z+1/2'
'y, -x+y, z+1/2'
'-x, -y, -z'
'x, y, -z-1/2'
'y, -x+y, -z'
'x-y, x, -z'
'-x+y, -x, -z-1/2'
'-y, x-y, -z-1/2'

loop_
_atom_site_type_symbol
_atom_site_label
_atom_site_fract_x
_atom_site_fract_y
_atom_site_fract_z
_atom_site_U_iso_or_equiv
_atom_site_adp_type
_atom_site_calc_flag
_atom_site_refinement_flags
_atom_site_occupancy
Mo Mo1 0.16651(5) 0.01597(5) 0.55715(2) 0.00634(10) Uani d . 1
Mo Mo2 0.68338(5) 0.18637(5) 0.63335(2) 0.00570(10) Uani d . 1
Mo Mo3 0.51229(7) 0.16779(7) 0.7500 0.00581(12) Uani d S 1
Se Se1 0.03516(6) -0.28658(6) 0.55165(3) 0.00840(11) Uani d . 1
Se Se2 0.38029(6) 0.00931(6) 0.63934(3) 0.00904(12) Uani d . 1
Se Se3 0.35216(8) 0.31290(9) 0.7500 0.00907(15) Uani d S 1
Se Se4 0.0000 0.0000 0.66099(5) 0.0201(2) Uani d S 1
Se Se5 0.6667 0.3333 0.52947(5) 0.00926(18) Uani d S 1
In In 0.6667 0.3333 0.37147(6) 0.0356(4) Uani d SP 0.842(3)
Ho Ho -0.20999(18) -0.17299(16) 0.7500 0.0135(4) Uani d SP 0.2553(16)

loop_
_atom_site_aniso_label
_atom_site_aniso_U_11
_atom_site_aniso_U_22
_atom_site_aniso_U_33
_atom_site_aniso_U_12
_atom_site_aniso_U_13
_atom_site_aniso_U_23
Mo1 0.0079(2) 0.00649(19) 0.0046(2) 0.00365(16) 0.00012(15) 0.00014(14)
Mo2 0.00623(19) 0.00645(19) 0.00453(19) 0.00325(16) -0.00007(15) -0.00021(14)
Mo3 0.0071(3) 0.0067(3) 0.0044(2) 0.0040(2) 0.000 0.000
Se1 0.0092(2) 0.0081(2) 0.0082(2) 0.0046(2) 0.00081(18) 0.00175(18)
Se2 0.0073(2) 0.0080(2) 0.0107(3) 0.00297(19) -0.00287(18) -0.00156(18)
Se3 0.0070(3) 0.0119(4) 0.0094(3) 0.0055(3) 0.000 0.000
Se4 0.0280(4) 0.0280(4) 0.0043(4) 0.01399(18) 0.000 0.000
Se5 0.0115(3) 0.0115(3) 0.0047(4) 0.00577(13) 0.000 0.000
In 0.0373(5) 0.0373(5) 0.0324(7) 0.0186(2) 0.000 0.000
Ho 0.0151(8) 0.0096(7) 0.0147(7) 0.0053(6) 0.000 0.000

loop_
_atom_type_symbol
_atom_type_description
_atom_type_scat_dispersion_real
_atom_type_scat_dispersion_imag
_atom_type_scat_source
Se Se -0.0929 2.2259 'International Tables Vol C Tables 4.2.6.8 and 6.1.1.4'
Mo Mo -1.6832 0.6857 'International Tables Vol C Tables 4.2.6.8 and 6.1.1.4'
In In -0.7276 1.3100 'International Tables Vol C Tables 4.2.6.8 and 6.1.1.4'
Ho Ho -0.2175 4.6783 'International Tables Vol C Tables 4.2.6.8 and 6.1.1.4'

loop_
_geom_angle_atom_site_label_1
_geom_angle_atom_site_label_2
_geom_angle_atom_site_label_3
_geom_angle_site_symmetry_1
_geom_angle_site_symmetry_3
_geom_angle
Se4 Mo1 Se1 . 10_556 176.38(3)
Se4 Mo1 Se1 . . 91.489(17)
Se1 Mo1 Se1 10_556 . 89.250(17)
Se4 Mo1 Se1 . 3 90.580(17)
Se1 Mo1 Se1 10_556 3 88.377(17)
Se1 Mo1 Se1 . 3 174.56(3)
Se4 Mo1 Se2 . . 90.72(2)
Se1 Mo1 Se2 10_556 . 92.86(2)
Se1 Mo1 Se2 . . 86.74(2)
Se1 Mo1 Se2 3 . 98.27(2)
Se4 Mo1 Mo1 . 4 57.990(13)
Se1 Mo1 Mo1 10_556 4 119.638(17)
Se1 Mo1 Mo1 . 4 59.39(2)
Se1 Mo1 Mo1 3 4 117.90(2)
Se2 Mo1 Mo1 . 4 130.04(2)
Se4 Mo1 Mo1 . 3 57.990(13)
Se1 Mo1 Mo1 10_556 3 118.656(17)
Se1 Mo1 Mo1 . 3 119.34(2)
Se1 Mo1 Mo1 3 3 57.95(2)
Se2 Mo1 Mo1 . 3 137.221(19)
Mo1 Mo1 Mo1 4 3 60.0
Se4 Mo1 Mo1 . 9_556 118.092(16)
Se1 Mo1 Mo1 10_556 9_556 59.53(2)
Se1 Mo1 Mo1 . 9_556 57.673(15)
Se1 Mo1 Mo1 3 9_556 116.97(2)
Se2 Mo1 Mo1 . 9_556 132.37(2)
Mo1 Mo1 Mo1 4 9_556 60.125(11)
Mo1 Mo1 Mo1 3 9_556 90.0
Se4 Mo1 Mo1 . 10_556 118.092(16)
Se1 Mo1 Mo1 10_556 10_556 58.53(2)
Se1 Mo1 Mo1 . 10_556 117.42(2)
Se1 Mo1 Mo1 3 10_556 57.236(15)
Se2 Mo1 Mo1 . 10_556 139.85(2)
Mo1 Mo1 Mo1 4 10_556 90.0
Mo1 Mo1 Mo1 3 10_556 60.125(11)
Mo1 Mo1 Mo1 9_556 10_556 59.75(2)
Se4 Mo1 In . 7_656 99.688(19)
Se1 Mo1 In 10_556 7_656 83.419(19)
Se1 Mo1 In . 7_656 47.705(14)
Se1 Mo1 In 3 7_656 136.719(18)
Se2 Mo1 In . 7_656 40.278(15)
Mo1 Mo1 In 4 7_656 102.863(18)
Mo1 Mo1 In 3 7_656 156.315(16)
Mo1 Mo1 In 9_556 7_656 94.923(17)
Mo1 Mo1 In 10_556 7_656 140.93(2)
Se5 Mo2 Se2 . . 92.189(17)
Se5 Mo2 Se2 . 3_655 91.227(17)
Se2 Mo2 Se2 . 3_655 174.78(3)
Se5 Mo2 Mo2 . 3_655 58.444(12)
Se2 Mo2 Mo2 . 3_655 120.20(2)
Se2 Mo2 Mo2 3_655 3_655 58.72(2)
Se5 Mo2 Mo2 . 4_665 58.444(12)
Se2 Mo2 Mo2 . 4_665 60.26(2)
Se2 Mo2 Mo2 3_655 4_665 118.66(2)
Mo2 Mo2 Mo2 3_655 4_665 60.0
Se5 Mo2 Se1 . 4_655 90.55(2)
Se2 Mo2 Se1 . 4_655 86.15(2)
Se2 Mo2 Se1 3_655 4_655 97.77(2)
Mo2 Mo2 Se1 3_655 4_655 137.526(19)
Mo2 Mo2 Se1 4_665 4_655 130.30(2)
Se5 Mo2 Se3 . 3_655 175.06(3)
Se2 Mo2 Se3 . 3_655 85.50(2)
Se2 Mo2 Se3 3_655 3_655 90.79(2)
Mo2 Mo2 Se3 3_655 3_655 119.183(18)
Mo2 Mo2 Se3 4_665 3_655 116.678(19)
Se1 Mo2 Se3 4_655 3_655 93.64(2)
Se5 Mo2 Mo3 . 3_655 120.52(2)
Se2 Mo2 Mo3 . 3_655 116.98(2)
Se2 Mo2 Mo3 3_655 3_655 57.814(17)
Mo2 Mo2 Mo3 3_655 3_655 62.086(16)
Mo2 Mo2 Mo3 4_665 3_655 91.285(15)
Se1 Mo2 Mo3 4_655 3_655 138.15(2)
Se3 Mo2 Mo3 3_655 3_655 57.21(2)
Se5 Mo2 Mo3 . . 118.65(2)
Se2 Mo2 Mo3 . . 57.630(18)
Se2 Mo2 Mo3 3_655 . 117.19(2)
Mo2 Mo2 Mo3 3_655 . 90.204(15)
Mo2 Mo2 Mo3 4_665 . 60.216(15)
Se1 Mo2 Mo3 4_655 . 131.91(2)
Se3 Mo2 Mo3 3_655 . 56.463(19)
Mo3 Mo2 Mo3 3_655 . 59.43(2)
Se5 Mo2 In . 7_656 113.462(19)
Se2 Mo2 In . 7_656 43.269(13)
Se2 Mo2 In 3_655 7_656 137.970(17)
Mo2 Mo2 In 3_655 7_656 163.303(19)
Mo2 Mo2 In 4_665 7_656 103.341(19)
Se1 Mo2 In 4_655 7_656 51.183(17)
Se3 Mo2 In 3_655 7_656 67.56(2)
Mo3 Mo2 In 3_655 7_656 123.41(2)
Mo3 Mo2 In . 7_656 81.293(19)
Se3 Mo3 Se2 3_655 . 87.80(2)
Se3 Mo3 Se2 3_655 8_557 87.80(2)
Se2 Mo3 Se2 . 8_557 112.27(3)
Se3 Mo3 Se3 3_655 . 176.59(3)
Se2 Mo3 Se3 . . 94.09(2)
Se2 Mo3 Se3 8_557 . 94.09(2)
Se3 Mo3 Mo2 3_655 11_667 118.011(16)
Se2 Mo3 Mo2 . 11_667 150.76(3)
Se2 Mo3 Mo2 8_557 11_667 59.337(15)
Se3 Mo3 Mo2 . 11_667 60.904(15)
Se3 Mo3 Mo2 3_655 4_665 118.011(16)
Se2 Mo3 Mo2 . 4_665 59.337(15)
Se2 Mo3 Mo2 8_557 4_665 150.76(3)
Se3 Mo3 Mo2 . 4_665 60.904(15)
Mo2 Mo3 Mo2 11_667 4_665 112.72(3)
Se3 Mo3 Mo3 3_655 4_665 118.43(3)
Se2 Mo3 Mo3 . 4_665 120.47(2)
Se2 Mo3 Mo3 8_557 4_665 120.47(2)
Se3 Mo3 Mo3 . 4_665 58.17(3)
Mo2 Mo3 Mo3 11_667 4_665 61.188(17)
Mo2 Mo3 Mo3 4_665 4_665 61.188(17)
Se3 Mo3 Mo3 3_655 3_655 58.43(3)
Se2 Mo3 Mo3 . 3_655 116.97(2)
Se2 Mo3 Mo3 8_557 3_655 116.97(2)
Se3 Mo3 Mo3 . 3_655 118.17(3)
Mo2 Mo3 Mo3 11_667 3_655 89.748(15)
Mo2 Mo3 Mo3 4_665 3_655 89.748(15)
Mo3 Mo3 Mo3 4_665 3_655 60.0
Se3 Mo3 Mo2 3_655 8_557 60.314(14)
Se2 Mo3 Mo2 . 8_557 145.40(3)
Se2 Mo3 Mo2 8_557 8_557 57.667(15)
Se3 Mo3 Mo2 . 8_557 118.486(16)
Mo2 Mo3 Mo2 11_667 8_557 57.698(17)
Mo2 Mo3 Mo2 4_665 8_557 145.81(3)
Mo3 Mo3 Mo2 4_665 8_557 88.722(14)
Mo3 Mo3 Mo2 3_655 8_557 59.383(16)
Se3 Mo3 Mo2 3_655 . 60.314(14)
Se2 Mo3 Mo2 . . 57.667(15)
Se2 Mo3 Mo2 8_557 . 145.40(3)
Se3 Mo3 Mo2 . . 118.486(16)
Mo2 Mo3 Mo2 11_667 . 145.81(3)
Mo2 Mo3 Mo2 4_665 . 57.698(17)
Mo3 Mo3 Mo2 4_665 . 88.722(14)
Mo3 Mo3 Mo2 3_655 . 59.383(16)
Mo2 Mo3 Mo2 8_557 . 109.71(3)
Se3 Mo3 Ho 3_655 3 118.21(4)
Se2 Mo3 Ho . 3 61.851(19)
Se2 Mo3 Ho 8_557 3 61.851(19)
Se3 Mo3 Ho . 3 65.19(4)
Mo2 Mo3 Ho 11_667 3 92.11(2)
Mo2 Mo3 Ho 4_665 3 92.11(2)
Mo3 Mo3 Ho 4_665 3 123.36(4)
Mo3 Mo3 Ho 3_655 3 176.64(4)
Mo2 Mo3 Ho 8_557 3 119.517(18)
Mo2 Mo3 Ho . 3 119.517(18)
Mo1 Se1 Mo1 9_556 . 63.80(2)
Mo1 Se1 Mo1 9_556 4 63.24(2)
Mo1 Se1 Mo1 . 4 62.66(2)
Mo1 Se1 Mo2 9_556 3_545 131.54(2)
Mo1 Se1 Mo2 . 3_545 129.02(2)
Mo1 Se1 Mo2 4 3_545 82.00(2)
Mo1 Se1 In 9_556 7_656 134.69(2)
Mo1 Se1 In . 7_656 99.386(18)
Mo1 Se1 In 4 7_656 148.54(3)
Mo2 Se1 In 3_545 7_656 92.48(2)
Mo3 Se2 Mo2 . . 64.703(19)
Mo3 Se2 Mo2 . 4_665 62.848(18)
Mo2 Se2 Mo2 . 4_665 61.02(2)
Mo3 Se2 Mo1 . . 130.30(3)
Mo2 Se2 Mo1 . . 127.66(2)
Mo2 Se2 Mo1 4_665 . 81.96(2)
Mo3 Se2 Ho . 3 64.54(3)
Mo2 Se2 Ho . 3 129.24(3)
Mo2 Se2 Ho 4_665 3 95.61(4)
Mo1 Se2 Ho . 3 87.01(3)
Mo3 Se2 In . 7_656 117.17(3)
Mo2 Se2 In . 7_656 102.597(19)
Mo2 Se2 In 4_665 7_656 162.70(2)
Mo1 Se2 In . 7_656 106.76(2)
Ho Se2 In 3 7_656 99.69(4)
Mo3 Se3 Mo3 4_665 . 63.41(3)
Mo3 Se3 Mo2 4_665 11_667 63.224(17)
Mo3 Se3 Mo2 . 11_667 61.881(17)
Mo3 Se3 Mo2 4_665 4_665 63.224(17)
Mo3 Se3 Mo2 . 4_665 61.881(17)
Mo2 Se3 Mo2 11_667 4_665 114.35(3)
Mo3 Se3 Ho 4_665 4 163.64(5)
Mo3 Se3 Ho . 4 132.95(5)
Mo2 Se3 Ho 11_667 4 121.145(17)
Mo2 Se3 Ho 4_665 4 121.145(17)
Mo3 Se3 Ho 4_665 3 125.83(4)
Mo3 Se3 Ho . 3 62.42(3)
Mo2 Se3 Ho 11_667 3 91.10(2)
Mo2 Se3 Ho 4_665 3 91.10(2)
Ho Se3 Ho 4 3 70.53(6)
Mo3 Se3 In 4_665 2_665 87.95(2)
Mo3 Se3 In . 2_665 136.807(19)
Mo2 Se3 In 11_667 2_665 76.790(18)
Mo2 Se3 In 4_665 2_665 134.33(3)
Ho Se3 In 4 2_665 78.44(3)
Ho Se3 In 3 2_665 134.15(2)
Mo3 Se3 In 4_665 7_666 87.95(2)
Mo3 Se3 In . 7_666 136.807(19)
Mo2 Se3 In 11_667 7_666 134.33(3)
Mo2 Se3 In 4_665 7_666 76.790(18)
Ho Se3 In 4 7_666 78.44(3)
Ho Se3 In 3 7_666 134.15(2)
In Se3 In 2_665 7_666 66.97(3)
Mo1 Se4 Mo1 4 3 64.02(3)
Mo1 Se4 Mo1 4 . 64.02(3)
Mo1 Se4 Mo1 3 . 64.02(3)
Mo1 Se4 Ho 4 4 148.11(3)
Mo1 Se4 Ho 3 4 95.32(2)
Mo1 Se4 Ho . 4 130.75(3)
Mo1 Se4 Ho 4 3 130.75(3)
Mo1 Se4 Ho 3 3 148.11(3)
Mo1 Se4 Ho . 3 95.32(2)
Ho Se4 Ho 4 3 79.77(4)
Mo1 Se4 Ho 4 . 95.32(2)
Mo1 Se4 Ho 3 . 130.75(3)
Mo1 Se4 Ho . . 148.11(3)
Ho Se4 Ho 4 . 79.77(4)
Ho Se4 Ho 3 . 79.77(4)
Mo2 Se5 Mo2 3_655 . 63.11(2)
Mo2 Se5 Mo2 3_655 4_665 63.11(2)
Mo2 Se5 Mo2 . 4_665 63.11(2)
Mo2 Se5 In 3_655 . 142.822(15)
Mo2 Se5 In . . 142.822(15)
Mo2 Se5 In 4_665 . 142.822(15)
Se5 In Se2 . 7_656 93.80(2)
Se5 In Se2 . 9_666 93.80(2)
Se2 In Se2 7_656 9_666 119.564(5)
Se5 In Se2 . 10_556 93.80(2)
Se2 In Se2 7_656 10_556 119.564(5)
Se2 In Se2 9_666 10_556 119.564(5)
Se5 In Se1 . 7_656 64.840(19)
Se2 In Se1 7_656 7_656 65.026(13)
Se2 In Se1 9_666 7_656 64.880(14)
Se2 In Se1 10_556 7_656 158.64(4)
Se5 In Se1 . 10_556 64.840(19)
Se2 In Se1 7_656 10_556 64.880(14)
Se2 In Se1 9_666 10_556 158.64(4)
Se2 In Se1 10_556 10_556 65.026(13)
Se1 In Se1 7_656 10_556 103.23(2)
Se5 In Se1 . 9_666 64.840(19)
Se2 In Se1 7_656 9_666 158.64(4)
Se2 In Se1 9_666 9_666 65.026(13)
Se2 In Se1 10_556 9_666 64.880(14)
Se1 In Se1 7_656 9_666 103.23(2)
Se1 In Se1 10_556 9_666 103.23(2)
Se5 In Se3 . 9_556 123.487(14)
Se2 In Se3 7_656 9_556 55.274(16)
Se2 In Se3 9_666 9_556 141.57(4)
Se2 In Se3 10_556 9_556 71.125(17)
Se1 In Se3 7_656 9_556 119.728(14)
Se1 In Se3 10_556 9_556 59.375(11)
Se1 In Se3 9_666 9_556 135.828(14)
Se5 In Se3 . 10_656 123.487(14)
Se2 In Se3 7_656 10_656 71.125(17)
Se2 In Se3 9_666 10_656 55.274(16)
Se2 In Se3 10_556 10_656 141.57(4)
Se1 In Se3 7_656 10_656 59.375(11)
Se1 In Se3 10_556 10_656 135.828(14)
Se1 In Se3 9_666 10_656 119.728(14)
Se3 In Se3 9_556 10_656 92.49(2)
Se5 In Se3 . 7_666 123.487(14)
Se2 In Se3 7_656 7_666 141.57(4)
Se2 In Se3 9_666 7_666 71.125(17)
Se2 In Se3 10_556 7_666 55.274(15)
Se1 In Se3 7_656 7_666 135.829(14)
Se1 In Se3 10_556 7_666 119.727(14)
Se1 In Se3 9_666 7_666 59.375(11)
Se3 In Se3 9_556 7_666 92.49(2)
Se3 In Se3 10_656 7_666 92.49(2)
Se5 In Mo2 . 9_666 91.190(16)
Se2 In Mo2 7_656 9_666 85.861(11)
Se2 In Mo2 9_666 9_666 34.134(11)
Se2 In Mo2 10_556 9_666 153.608(13)
Se1 In Mo2 7_656 9_666 36.333(10)
Se1 In Mo2 10_556 9_666 139.26(2)
Se1 In Mo2 9_666 9_666 94.266(12)
Se3 In Mo2 9_556 9_666 126.11(2)
Se3 In Mo2 10_656 9_666 35.650(9)
Se3 In Mo2 7_666 9_666 100.888(15)
Se5 In Mo2 . 7_656 91.190(16)
Se2 In Mo2 7_656 7_656 34.134(11)
Se2 In Mo2 9_666 7_656 153.608(13)
Se2 In Mo2 10_556 7_656 85.861(11)
Se1 In Mo2 7_656 7_656 94.266(12)
Se1 In Mo2 10_556 7_656 36.333(10)
Se1 In Mo2 9_666 7_656 139.26(2)
Se3 In Mo2 9_556 7_656 35.649(9)
Se3 In Mo2 10_656 7_656 100.888(15)
Se3 In Mo2 7_666 7_656 126.11(2)
Mo2 In Mo2 9_666 7_656 119.9570(10)
Se5 In Mo2 . 10_556 91.190(16)
Se2 In Mo2 7_656 10_556 153.608(13)
Se2 In Mo2 9_666 10_556 85.861(11)
Se2 In Mo2 10_556 10_556 34.134(11)
Se1 In Mo2 7_656 10_556 139.26(2)
Se1 In Mo2 10_556 10_556 94.266(12)
Se1 In Mo2 9_666 10_556 36.333(10)
Se3 In Mo2 9_556 10_556 100.888(15)
Se3 In Mo2 10_656 10_556 126.11(2)
Se3 In Mo2 7_666 10_556 35.650(9)
Mo2 In Mo2 9_666 10_556 119.9570(10)
Mo2 In Mo2 7_656 10_556 119.9570(10)
Se5 In Ho . 9_656 120.935(16)
Se2 In Ho 7_656 9_656 37.513(19)
Se2 In Ho 9_666 9_656 90.18(2)
Se2 In Ho 10_556 9_656 133.45(3)
Se1 In Ho 7_656 9_656 64.173(16)
Se1 In Ho 10_556 9_656 100.582(19)
Se1 In Ho 9_666 9_656 155.19(2)
Se3 In Ho 9_556 9_656 64.13(2)
Se3 In Ho 10_656 9_656 35.66(2)
Se3 In Ho 7_666 9_656 113.45(3)
Mo2 In Ho 9_666 9_656 62.630(18)
Mo2 In Ho 7_656 9_656 65.238(19)
Mo2 In Ho 10_556 9_656 147.84(3)
Se5 In Ho . 7_556 120.935(16)
Se2 In Ho 7_656 7_556 90.18(2)
Se2 In Ho 9_666 7_556 133.45(3)
Se2 In Ho 10_556 7_556 37.513(19)
Se1 In Ho 7_656 7_556 155.19(2)
Se1 In Ho 10_556 7_556 64.172(16)
Se1 In Ho 9_666 7_556 100.582(19)
Se3 In Ho 9_556 7_556 35.66(2)
Se3 In Ho 10_656 7_556 113.45(3)
Se3 In Ho 7_666 7_556 64.13(2)
Mo2 In Ho 9_666 7_556 147.84(3)
Mo2 In Ho 7_656 7_556 62.630(18)
Mo2 In Ho 10_556 7_556 65.238(18)
Ho In Ho 9_656 7_556 95.95(2)
Se5 In Ho . 10_666 120.935(16)
Se2 In Ho 7_656 10_666 133.45(3)
Se2 In Ho 9_666 10_666 37.513(19)
Se2 In Ho 10_556 10_666 90.18(2)
Se1 In Ho 7_656 10_666 100.582(19)
Se1 In Ho 10_556 10_666 155.19(2)
Se1 In Ho 9_666 10_666 64.173(16)
Se3 In Ho 9_556 10_666 113.45(3)
Se3 In Ho 10_656 10_666 64.13(2)
Se3 In Ho 7_666 10_666 35.66(2)
Mo2 In Ho 9_666 10_666 65.238(19)
Mo2 In Ho 7_656 10_666 147.84(3)
Mo2 In Ho 10_556 10_666 62.630(18)
Ho In Ho 9_656 10_666 95.95(2)
Ho In Ho 7_556 10_666 95.95(2)
Se4 Ho Se4 8_557 . 84.46(5)
Se4 Ho Se3 8_557 3 88.65(4)
Se4 Ho Se3 . 3 88.65(4)
Se4 Ho Se2 8_557 4 163.32(6)
Se4 Ho Se2 . 4 86.49(2)
Se3 Ho Se2 3 4 105.14(4)
Se4 Ho Se2 8_557 11_557 86.49(2)
Se4 Ho Se2 . 11_557 163.32(6)
Se3 Ho Se2 3 11_557 105.14(4)
Se2 Ho Se2 4 11_557 98.60(5)
Se4 Ho Mo3 8_557 4 120.75(4)
Se4 Ho Mo3 . 4 120.75(4)
Se3 Ho Mo3 3 4 138.15(6)
Se2 Ho Mo3 4 4 53.61(3)
Se2 Ho Mo3 11_557 4 53.61(3)
Se4 Ho Se3 8_557 4 83.57(4)
Se4 Ho Se3 . 4 83.57(4)
Se3 Ho Se3 3 4 169.47(6)
Se2 Ho Se3 4 4 81.51(3)
Se2 Ho Se3 11_557 4 81.51(3)
Mo3 Ho Se3 4 4 52.38(3)
Se4 Ho Ho 8_557 4 50.12(2)
Se4 Ho Ho . 4 50.12(2)
Se3 Ho Ho 3 4 58.17(5)
Se2 Ho Ho 4 4 130.20(3)
Se2 Ho Ho 11_557 4 130.20(3)
Mo3 Ho Ho 4 4 163.68(7)
Se3 Ho Ho 4 4 111.30(5)
Se4 Ho Ho 8_557 3 50.12(2)
Se4 Ho Ho . 3 50.12(2)
Se3 Ho Ho 3 3 118.17(5)
Se2 Ho Ho 4 3 113.79(5)
Se2 Ho Ho 11_557 3 113.79(5)
Mo3 Ho Ho 4 3 103.68(7)
Se3 Ho Ho 4 3 51.30(5)
Ho Ho Ho 4 3 60.0
Se4 Ho In 8_557 7_556 153.40(5)
Se4 Ho In . 7_556 101.72(3)
Se3 Ho In 3 7_556 65.90(3)
Se2 Ho In 4 7_556 42.80(2)
Se2 Ho In 11_557 7_556 92.62(4)
Mo3 Ho In 4 7_556 78.51(3)
Se3 Ho In 4 7_556 122.64(3)
Ho Ho In 4 7_556 115.19(5)
Ho Ho In 3 7_556 149.064(16)
Se4 Ho In 8_557 2 101.72(3)
Se4 Ho In . 2 153.40(5)
Se3 Ho In 3 2 65.90(3)
Se2 Ho In 4 2 92.62(4)
Se2 Ho In 11_557 2 42.80(2)
Mo3 Ho In 4 2 78.51(3)
Se3 Ho In 4 2 122.64(3)
Ho Ho In 4 2 115.19(5)
Ho Ho In 3 2 149.064(16)
In Ho In 7_556 2 61.87(3)

loop_
_geom_bond_atom_site_label_1
_geom_bond_atom_site_label_2
_geom_bond_site_symmetry_2
_geom_bond_distance
_geom_bond_publ_flag
Mo1 Se4 . 2.5469(9) y
Mo1 Se1 10_556 2.5526(7) y
Mo1 Se1 . 2.5765(7) y
Mo1 Se1 3 2.6163(6) y
Mo1 Se2 . 2.6587(7) y
Mo1 Mo1 4 2.7001(7) y
Mo1 Mo1 3 2.7001(7) ?
Mo1 Mo1 9_556 2.7104(8) y
Mo1 Mo1 10_556 2.7104(8) ?
Mo1 Mo2 4_665 3.4666(6) ?
Mo1 In 7_656 4.6789(5) ?
Mo2 Se5 . 2.5290(8) y
Mo2 Se2 . 2.5862(6) y
Mo2 Se2 3_655 2.6275(7) y
Mo2 Mo2 3_655 2.6470(7) y
Mo2 Mo2 4_665 2.6470(7) ?
Mo2 Se1 4_655 2.6675(7) y
Mo2 Se3 3_655 2.6928(6) y
Mo2 Mo3 3_655 2.7179(5) y
Mo2 Mo3 . 2.7673(5) y
Mo2 In 7_656 4.4980(4) ?
Mo3 Se3 3_655 2.5836(9) y
Mo3 Se2 . 2.5851(6) y
Mo3 Se2 8_557 2.5851(6) y
Mo3 Se3 . 2.5908(9) y
Mo3 Mo2 11_667 2.7179(5) ?
Mo3 Mo2 4_665 2.7179(5) ?
Mo3 Mo3 4_665 2.7193(10) y
Mo3 Mo3 3_655 2.7193(10) ?
Mo3 Mo2 8_557 2.7673(5) ?
Mo3 Ho 3 2.8993(15) ?
Se1 Mo1 9_556 2.5526(7) ?
Se1 Mo1 4 2.6163(6) ?
Se1 Mo2 3_545 2.6675(7) ?
Se1 In 7_656 3.5079(7) ?
Se2 Mo2 4_665 2.6275(6) ?
Se2 Ho 3 2.8314(11) ?
Se2 In 7_656 3.1591(5) ?
Se3 Mo3 4_665 2.5836(9) ?
Se3 Mo2 11_667 2.6928(6) ?
Se3 Mo2 4_665 2.6928(6) ?
Se3 Ho 4 2.7270(16) ?
Se3 Ho 3 2.9690(16) ?
Se3 In 2_665 4.2704(9) ?
Se3 In 7_666 4.2704(9) ?
Se4 Mo1 4 2.5469(9) ?
Se4 Mo1 3 2.5469(9) ?
Se4 Ho 4 2.5689(13) ?
Se4 Ho 3 2.5689(13) ?
Se4 Ho . 2.5689(13) ?
Se5 Mo2 3_655 2.5290(8) ?
Se5 Mo2 4_665 2.5290(8) ?
In Se5 . 3.0647(15) y
In Se2 7_656 3.1591(5) y
In Se2 9_666 3.1591(5) ?
In Se2 10_556 3.1591(5) ?
In Se1 7_656 3.5079(7) y
In Se1 10_556 3.5079(7) ?
In Se1 9_666 3.5079(7) ?
In Se3 9_556 4.2704(9) ?
In Se3 10_656 4.2704(9) ?
In Se3 7_666 4.2704(9) ?
In Mo2 9_666 4.4980(4) ?
In Mo2 7_656 4.4980(4) ?
In Mo2 10_556 4.4980(4) ?
In Ho 9_656 4.5834(15) ?
In Ho 7_556 4.5834(15) ?
In Ho 10_666 4.5834(15) ?
Ho Se4 8_557 2.5689(13) y
Ho Se3 3 2.7270(16) y
Ho Se2 4 2.8314(11) y
Ho Se2 11_557 2.8314(11) y
Ho Mo3 4 2.8993(15) ?
Ho Se3 4 2.9690(16) y
Ho Ho 4 3.295(3) ?
Ho Ho 3 3.295(3) ?
Ho In 7_556 4.5834(15) ?
Ho In 2 4.5834(15) ?
